data_4029931
loop_
_publ_author_name
'Faggi, Enrico'
'Porcar, Ra\'ul'
'Bolte, Michael'
'Luis, Santiago V.'
'Garc\'ia-Verdugo, Eduardo'
'Alfonso, Ignacio'

_publ_section_title
;
 Chiral imidazolium receptors for citrate and malate: the importance of
 the preorganization.
;
_journal_issue 19
_journal_name_full 'The Journal of organic chemistry'
_journal_page_first 9141
_journal_page_last 9149
_journal_paper_doi 10.1021/jo5014977
_journal_volume 79
_journal_year 2014
_chemical_absolute_configuration ad
_chemical_formula_moiety 'C39 H57 N6 O3, 3(Br)'
_chemical_formula_sum 'C39 H57 Br3 N6 O3'
_chemical_formula_weight 897.63
_chemical_name_systematic
;
 ?
;
_space_group_crystal_system triclinic
_space_group_IT_number 1
_space_group_name_Hall 'P 1'
_space_group_name_H-M_alt 'P 1'
_symmetry_space_group_name_Hall 'P 1'
_symmetry_space_group_name_H-M 'P 1'
_atom_sites_solution_hydrogens mixed
_audit_creation_method SHELXL-97
_cell_angle_alpha 77.611(3)
_cell_angle_beta 83.791(3)
_cell_angle_gamma 79.541(2)
_cell_formula_units_Z 2
_cell_length_a 10.1068(3)
_cell_length_b 11.4613(3)
_cell_length_c 20.4388(7)
_cell_measurement_reflns_used 12819
_cell_measurement_temperature 200(2)
_cell_measurement_theta_max 71.2260
_cell_measurement_theta_min 3.9720
_cell_volume 2268.11(12)
_computing_cell_refinement
;
CrysAlisPro, Agilent Technologies,
Version 1.171.36.24 (release 03-12-2012 CrysAlis171 .NET)
(compiled Dec  3 2012,18:21:49)
;
_computing_data_collection
;
CrysAlisPro, Agilent Technologies,
Version 1.171.36.24 (release 03-12-2012 CrysAlis171 .NET)
(compiled Dec  3 2012,18:21:49)
;
_computing_data_reduction
;
CrysAlisPro, Agilent Technologies,
Version 1.171.36.24 (release 03-12-2012 CrysAlis171 .NET)
(compiled Dec  3 2012,18:21:49)
;
_computing_molecular_graphics 'XP (Sheldrick, 2008)'
_computing_publication_material 'SHELXL-2012 (Sheldrick, 2012)'
_computing_structure_refinement 'SHELXL-2012 (Sheldrick, 2012)'
_computing_structure_solution 'SHELXS (Sheldrick, 2008)'
_diffrn_ambient_temperature 200(2)
_diffrn_measured_fraction_theta_full 0.997
_diffrn_measured_fraction_theta_max 0.998
_diffrn_measurement_device_type 'SuperNova, Dual, Cu at zero, Atlas'
_diffrn_measurement_method \w-scans
_diffrn_radiation_source 'SuperNova (Cu) X-ray Source'
_diffrn_radiation_type CuK\a
_diffrn_radiation_wavelength 1.54184
_diffrn_reflns_av_R_equivalents 0.0563
_diffrn_reflns_av_unetI/netI 0.0546
_diffrn_reflns_Laue_measured_fraction_full 0.997
_diffrn_reflns_Laue_measured_fraction_max 0.998
_diffrn_reflns_limit_h_max 12
_diffrn_reflns_limit_h_min -11
_diffrn_reflns_limit_k_max 13
_diffrn_reflns_limit_k_min -13
_diffrn_reflns_limit_l_max 24
_diffrn_reflns_limit_l_min -24
_diffrn_reflns_number 40648
_diffrn_reflns_point_group_measured_fraction_full 0.996
_diffrn_reflns_point_group_measured_fraction_max 0.910
_diffrn_reflns_theta_full 25.000
_diffrn_reflns_theta_max 68.244
_diffrn_reflns_theta_min 4.003
_diffrn_standards_decay_% 0
_diffrn_standards_interval_count 0
_diffrn_standards_interval_time 0
_diffrn_standards_number 0
_exptl_absorpt_coefficient_mu 3.606
_exptl_absorpt_correction_T_max 1.
_exptl_absorpt_correction_T_min .40458
_exptl_absorpt_correction_type multi-scan
_exptl_absorpt_process_details
;
CrysAlisPro, Agilent Technologies,
Version 1.171.36.24 (release 03-12-2012 CrysAlis171 .NET)
(compiled Dec  3 2012,18:21:49)
Empirical absorption correction using spherical harmonics,
implemented in SCALE3 ABSPACK scaling algorithm.
;
_exptl_crystal_colour colourless
_exptl_crystal_density_diffrn 1.314
_exptl_crystal_description plate
_exptl_crystal_F_000 924
_exptl_crystal_size_max 0.271
_exptl_crystal_size_mid 0.234
_exptl_crystal_size_min 0.083
_refine_diff_density_max 3.497
_refine_diff_density_min -1.411
_refine_diff_density_rms 0.181
_refine_ls_abs_structure_details
;
 Flack x determined using 4689 quotients [(I+)-(I-)]/[(I+)+(I-)]
 (Parsons and Flack (2004), Acta Cryst. A60, s61).
;
_refine_ls_abs_structure_Flack 0.06(3)
_refine_ls_extinction_method none
_refine_ls_goodness_of_fit_ref 1.347
_refine_ls_hydrogen_treatment constr
_refine_ls_matrix_type full
_refine_ls_number_parameters 925
_refine_ls_number_reflns 15126
_refine_ls_number_restraints 77
_refine_ls_restrained_S_all 1.346
_refine_ls_R_factor_all 0.1178
_refine_ls_R_factor_gt 0.0999
_refine_ls_shift/su_max 0.001
_refine_ls_shift/su_mean 0.000
_refine_ls_structure_factor_coef Fsqd
_refine_ls_weighting_details
;
 w=1/[\s^2^(Fo^2^)+(0.2000P)^2^]
 where P=(Fo^2^+2Fc^2^)/3
;
_refine_ls_weighting_scheme calc
_refine_ls_wR_factor_gt 0.3166
_refine_ls_wR_factor_ref 0.3346
_reflns_Friedel_coverage 0.824
_reflns_Friedel_fraction_full 0.994
_reflns_Friedel_fraction_max 0.822
_reflns_number_gt 12111
_reflns_number_total 15126
_reflns_threshold_expression 'I > 2\s(I)'
_cod_data_source_file jo5014977_si_002.cif
_cod_data_source_block str1489
_cod_depositor_comments 'Adding full bibliography for 4029931--4029932.cif.'
_cod_database_code 4029931
_shelx_space_group_comment
;
The symmetry employed for this shelxl refinement is uniquely defined
by the following loop, which should always be used as a source of
symmetry information in preference to the above space-group names.
They are only intended as comments.
;
_shelx_estimated_absorpt_t_min 0.442
_shelx_estimated_absorpt_t_max 0.754
_shelxl_version_number 2013-3

loop_
_space_group_symop_operation_xyz
'x, y, z'

loop_
_atom_site_label
_atom_site_type_symbol
_atom_site_fract_x
_atom_site_fract_y
_atom_site_fract_z
_atom_site_U_iso_or_equiv
_atom_site_adp_type
_atom_site_occupancy
_atom_site_site_symmetry_order
_atom_site_calc_flag
_atom_site_refinement_flags_posn
_atom_site_refinement_flags_adp
Br1 Br 0.0945(3) 0.3695(2) 0.78318(15) 0.0930(9) Uani 1 1 d . .
Br2 Br -0.48940(19) 0.87619(15) 0.53757(10) 0.0498(4) Uani 1 1 d . .
Br3 Br -0.06159(15) 0.08928(13) 0.66360(10) 0.0580(5) Uani 1 1 d . .
C1 C 0.3615(16) 0.4394(14) 0.5975(8) 0.045(3) Uani 1 1 d . .
C2 C 0.4674(16) 0.4244(14) 0.6397(8) 0.043(3) Uani 1 1 d . U
C3 C 0.5217(18) 0.3125(15) 0.6725(9) 0.049(4) Uani 1 1 d . .
C4 C 0.4808(17) 0.2047(15) 0.6659(8) 0.047(4) Uani 1 1 d . .
C5 C 0.3666(16) 0.2207(15) 0.6271(8) 0.045(3) Uani 1 1 d . .
C6 C 0.3097(16) 0.3327(15) 0.5948(9) 0.044(4) Uani 1 1 d . .
C11 C 0.310(2) 0.5605(15) 0.5561(9) 0.052(4) Uani 1 1 d . .
H11A H 0.3862 0.6056 0.5408 0.062 Uiso 1 1 calc R U
H11B H 0.2722 0.5487 0.5157 0.062 Uiso 1 1 calc R U
N11 N 0.2048(14) 0.6334(11) 0.5936(7) 0.043(3) Uani 1 1 d . .
O11 O -0.2300(12) 0.7073(11) 0.6185(6) 0.058(3) Uani 1 1 d . .
H11 H -0.2956 0.7499 0.5981 0.087 Uiso 1 1 d R U
C12 C 0.1117(17) 0.5939(14) 0.6369(9) 0.048(4) Uani 1 1 d . .
H12 H 0.1030 0.5114 0.6533 0.057 Uiso 1 1 calc R U
N12 N 0.0312(13) 0.6883(11) 0.6542(7) 0.042(3) Uani 1 1 d . .
C13 C 0.0796(19) 0.7926(13) 0.6205(9) 0.049(4) Uani 1 1 d . .
H13 H 0.0428 0.8731 0.6249 0.058 Uiso 1 1 calc R U
C14 C 0.1838(18) 0.7600(14) 0.5821(8) 0.047(4) Uani 1 1 d . U
H14 H 0.2361 0.8120 0.5518 0.056 Uiso 1 1 calc R U
C15 C -0.0835(18) 0.6837(16) 0.7056(8) 0.047(4) Uani 1 1 d . U
H15 H -0.0954 0.5969 0.7203 0.056 Uiso 1 1 calc R U
C16 C -0.2088(17) 0.7509(17) 0.6746(9) 0.050(4) Uani 1 1 d . .
H16 H -0.2009 0.8386 0.6606 0.060 Uiso 1 1 calc R U
C17 C -0.336(2) 0.737(2) 0.7278(10) 0.065(5) Uani 1 1 d . U
H17A H -0.3503 0.6512 0.7392 0.078 Uiso 1 1 calc R U
H17B H -0.4184 0.7872 0.7086 0.078 Uiso 1 1 calc R U
C18 C -0.307(2) 0.779(2) 0.7939(12) 0.076(6) Uani 1 1 d . .
H18A H -0.3015 0.8666 0.7830 0.091 Uiso 1 1 calc R U
H18B H -0.3818 0.7660 0.8286 0.091 Uiso 1 1 calc R U
C19 C -0.177(2) 0.709(2) 0.8204(11) 0.070(5) Uani 1 1 d . .
H19A H -0.1843 0.6221 0.8339 0.084 Uiso 1 1 calc R U
H19B H -0.1588 0.7376 0.8604 0.084 Uiso 1 1 calc R U
C20 C -0.063(2) 0.7268(19) 0.7662(11) 0.064(5) Uani 1 1 d . .
H20A H -0.0551 0.8139 0.7536 0.077 Uiso 1 1 calc R U
H20B H 0.0234 0.6824 0.7844 0.077 Uiso 1 1 calc R U
C21 C 0.513(2) 0.5357(15) 0.6505(10) 0.058(5) Uani 1 1 d . .
H21A H 0.5946 0.5122 0.6757 0.087 Uiso 1 1 d R U
H21B H 0.4419 0.5810 0.6760 0.087 Uiso 1 1 d R U
H21C H 0.5341 0.5868 0.6070 0.087 Uiso 1 1 d R U
C31 C 0.6406(19) 0.3000(15) 0.7161(10) 0.055(4) Uani 1 1 d . .
H31A H 0.6827 0.2138 0.7275 0.066 Uiso 1 1 calc R U
H31B H 0.7096 0.3464 0.6905 0.066 Uiso 1 1 calc R U
N31 N 0.5932(19) 0.3467(15) 0.7808(9) 0.063(4) Uani 1 1 d . .
O31 O 0.256(3) 0.5711(17) 0.8179(11) 0.118(7) Uani 1 1 d . .
H31 H 0.2156 0.5199 0.8092 0.176 Uiso 1 1 d R U
N32 N 0.460(3) 0.390(2) 0.8638(10) 0.100(7) Uani 1 1 d . .
C32 C 0.468(3) 0.349(2) 0.8091(11) 0.075(6) Uani 1 1 d . .
H32 H 0.3966 0.3250 0.7918 0.090 Uiso 1 1 calc R U
C33 C 0.585(4) 0.414(3) 0.8701(13) 0.099(9) Uani 1 1 d . .
H33 H 0.6094 0.4448 0.9058 0.119 Uiso 1 1 calc R U
C34 C 0.666(3) 0.386(2) 0.8189(11) 0.078(6) Uani 1 1 d . .
H34 H 0.7593 0.3924 0.8109 0.093 Uiso 1 1 calc R U
C35 C 0.330(3) 0.420(3) 0.9045(13) 0.098(8) Uani 1 1 d . .
H35 H 0.2708 0.3657 0.8947 0.118 Uiso 1 1 calc R U
C36 C 0.260(3) 0.536(4) 0.8858(17) 0.114(10) Uani 1 1 d D .
H36 H 0.3149 0.5902 0.8989 0.137 Uiso 1 1 calc R U
C37 C 0.125(5) 0.546(4) 0.934(2) 0.147(14) Uani 1 1 d D U
H37A H 0.0766 0.6303 0.9230 0.177 Uiso 1 1 calc R U
H37B H 0.0665 0.4933 0.9227 0.177 Uiso 1 1 calc R U
C38 C 0.136(5) 0.516(4) 1.004(2) 0.137(12) Uani 1 1 d . U
H38A H 0.1779 0.5777 1.0177 0.164 Uiso 1 1 calc R U
H38B H 0.0447 0.5169 1.0272 0.164 Uiso 1 1 calc R U
C39 C 0.206(4) 0.413(5) 1.0223(19) 0.16(2) Uani 1 1 d . .
H39A H 0.1491 0.3510 1.0220 0.198 Uiso 1 1 calc R U
H39B H 0.2268 0.4054 1.0693 0.198 Uiso 1 1 calc R U
C40 C 0.345(5) 0.381(4) 0.9785(18) 0.142(14) Uani 1 1 d . .
H40A H 0.4146 0.4217 0.9910 0.170 Uiso 1 1 calc R U
H40B H 0.3771 0.2925 0.9894 0.170 Uiso 1 1 calc R U
C41 C 0.551(2) 0.0849(18) 0.6968(12) 0.065(5) Uani 1 1 d . .
H41A H 0.6463 0.0887 0.6992 0.098 Uiso 1 1 calc R U
H41B H 0.5433 0.0259 0.6697 0.098 Uiso 1 1 calc R U
H41C H 0.5098 0.0601 0.7422 0.098 Uiso 1 1 calc R U
N51 N 0.2789(14) 0.0330(12) 0.6859(7) 0.046(3) Uani 1 1 d . .
C51 C 0.3110(18) 0.1104(15) 0.6219(9) 0.050(4) Uani 1 1 d . .
H51A H 0.2282 0.1368 0.5973 0.060 Uiso 1 1 calc R U
H51B H 0.3776 0.0619 0.5949 0.060 Uiso 1 1 calc R U
O51 O -0.0795(17) -0.0055(19) 0.8305(9) 0.093(5) Uani 1 1 d . .
H51 H -0.0764 0.0183 0.7891 0.140 Uiso 1 1 d R U
N52 N 0.2106(16) -0.0259(13) 0.7893(8) 0.053(3) Uani 1 1 d . .
C52 C 0.2229(19) 0.0736(15) 0.7420(9) 0.052(4) Uani 1 1 d . .
H52 H 0.1976 0.1555 0.7467 0.062 Uiso 1 1 calc R U
C53 C 0.253(2) -0.1274(15) 0.7641(10) 0.058(4) Uani 1 1 d . .
H53 H 0.2491 -0.2080 0.7875 0.070 Uiso 1 1 calc R U
C54 C 0.3044(15) -0.0938(14) 0.6988(10) 0.050(4) Uani 1 1 d . .
H54 H 0.3472 -0.1451 0.6692 0.061 Uiso 1 1 calc R U
C55 C 0.156(2) -0.020(2) 0.8586(10) 0.067(5) Uani 1 1 d . .
H55 H 0.1506 -0.1044 0.8838 0.081 Uiso 1 1 calc R U
C56 C 0.017(2) 0.0510(18) 0.8584(10) 0.069(5) Uani 1 1 d . .
H56 H 0.0201 0.1346 0.8317 0.082 Uiso 1 1 calc R U
C57 C -0.049(4) 0.059(3) 0.9319(12) 0.104(9) Uani 1 1 d . .
H57A H -0.0629 -0.0225 0.9572 0.124 Uiso 1 1 calc R U
H57B H -0.1365 0.1134 0.9297 0.124 Uiso 1 1 calc R U
C58 C 0.054(3) 0.110(3) 0.9666(13) 0.105(9) Uani 1 1 d . .
H58A H 0.0592 0.1941 0.9432 0.126 Uiso 1 1 calc R U
H58B H 0.0197 0.1116 1.0136 0.126 Uiso 1 1 calc R U
C59 C 0.201(3) 0.034(3) 0.9668(14) 0.103(9) Uani 1 1 d . .
H59A H 0.1999 -0.0487 0.9930 0.124 Uiso 1 1 calc R U
H59B H 0.2612 0.0730 0.9878 0.124 Uiso 1 1 calc R U
C60 C 0.257(3) 0.030(3) 0.8903(13) 0.085(6) Uani 1 1 d . .
H60A H 0.2669 0.1123 0.8652 0.101 Uiso 1 1 calc R U
H60B H 0.3459 -0.0226 0.8892 0.101 Uiso 1 1 calc R U
C61 C 0.182(2) 0.3473(17) 0.5546(10) 0.056(4) Uani 1 1 d . .
H61A H 0.2093 0.3203 0.5120 0.084 Uiso 1 1 calc R U
H61B H 0.1399 0.4326 0.5455 0.084 Uiso 1 1 calc R U
H61C H 0.1178 0.2982 0.5811 0.084 Uiso 1 1 calc R U
Br1A Br 0.9104(3) 0.37702(19) 0.27568(15) 0.0889(8) Uani 1 1 d . .
Br2A Br 1.08336(15) 0.66185(13) 0.42262(10) 0.0577(5) Uani 1 1 d . .
Br3A Br 0.4371(8) 0.7195(5) -0.0224(3) 0.172(2) Uani 1 1 d . .
C1A C 0.6481(15) 0.5223(13) 0.4569(8) 0.041(3) Uani 1 1 d . .
C2A C 0.5392(17) 0.5365(13) 0.4198(8) 0.043(3) Uani 1 1 d . .
C3A C 0.4888(15) 0.4353(14) 0.4116(9) 0.045(3) Uani 1 1 d . .
C4A C 0.5495(17) 0.3166(13) 0.4457(8) 0.046(4) Uani 1 1 d . .
C5A C 0.6497(16) 0.3086(14) 0.4871(8) 0.046(4) Uani 1 1 d . .
C6A C 0.7082(18) 0.4077(14) 0.4928(8) 0.044(4) Uani 1 1 d . .
N11A N 0.7494(14) 0.7027(12) 0.3947(7) 0.048(3) Uani 1 1 d . .
C11A C 0.7114(17) 0.6351(14) 0.4600(8) 0.045(4) Uani 1 1 d . .
H11C H 0.6457 0.6893 0.4842 0.054 Uiso 1 1 calc R U
H11D H 0.7923 0.6082 0.4861 0.054 Uiso 1 1 calc R U
O11A O 1.134(2) 0.683(3) 0.2610(11) 0.123(8) Uani 1 1 d . .
H11E H 1.1214 0.6780 0.3022 0.184 Uiso 1 1 d R U
N12A N 0.8387(18) 0.7400(14) 0.2940(8) 0.060(4) Uani 1 1 d . .
C12A C 0.8088(19) 0.6542(16) 0.3430(9) 0.050(4) Uani 1 1 d . .
H12A H 0.8265 0.5702 0.3422 0.060 Uiso 1 1 calc R U
C13A C 0.799(2) 0.8467(19) 0.3148(12) 0.067(5) Uani 1 1 d . .
H13A H 0.8079 0.9246 0.2888 0.081 Uiso 1 1 calc R U
C14A C 0.7472(17) 0.8235(15) 0.3772(10) 0.052(4) Uani 1 1 d . .
H14A H 0.7142 0.8810 0.4048 0.062 Uiso 1 1 calc R U
C15A C 0.901(3) 0.723(2) 0.2264(12) 0.088(7) Uani 1 1 d . .
H15A H 0.9177 0.6329 0.2328 0.106 Uiso 1 1 calc R U
C16A C 1.045(4) 0.750(2) 0.2198(16) 0.108(11) Uani 1 1 d . .
H16A H 1.0391 0.8354 0.2257 0.129 Uiso 1 1 calc R U
C17A C 1.100(5) 0.748(4) 0.141(2) 0.149(14) Uani 1 1 d . U
H17C H 1.1724 0.7973 0.1280 0.179 Uiso 1 1 calc R U
H17D H 1.1397 0.6633 0.1375 0.179 Uiso 1 1 calc R U
C18A C 0.998(4) 0.791(4) 0.0913(19) 0.134(12) Uani 1 1 d . U
H18C H 1.0390 0.7695 0.0484 0.161 Uiso 1 1 calc R U
H18D H 0.9812 0.8807 0.0840 0.161 Uiso 1 1 calc R U
C19A C 0.881(4) 0.756(4) 0.1024(18) 0.123(10) Uani 1 1 d . U
H19C H 0.8924 0.6727 0.0937 0.147 Uiso 1 1 calc R U
H19D H 0.8204 0.8087 0.0692 0.147 Uiso 1 1 calc R U
C20A C 0.806(5) 0.755(4) 0.1758(15) 0.143(15) Uani 1 1 d . .
H20C H 0.7532 0.8364 0.1774 0.172 Uiso 1 1 calc R U
H20D H 0.7422 0.6964 0.1849 0.172 Uiso 1 1 calc R U
C21A C 0.4664(17) 0.6660(14) 0.3882(9) 0.049(4) Uani 1 1 d . .
H21D H 0.5009 0.7269 0.4058 0.073 Uiso 1 1 calc R U
H21E H 0.3691 0.6718 0.3997 0.073 Uiso 1 1 calc R U
H21F H 0.4838 0.6803 0.3392 0.073 Uiso 1 1 calc R U
C31A C 0.3726(19) 0.4450(19) 0.3691(9) 0.059(4) Uani 1 1 d . .
H31C H 0.3110 0.3890 0.3928 0.071 Uiso 1 1 calc R U
H31D H 0.3214 0.5284 0.3630 0.071 Uiso 1 1 calc R U
N31A N 0.4186(17) 0.4160(17) 0.3039(9) 0.070(5) Uani 1 1 d . .
O31A O 0.572(3) 0.573(3) 0.1139(11) 0.152(11) Uani 1 1 d . .
H31E H 0.5375 0.6103 0.0787 0.229 Uiso 1 1 d R U
C32A C 0.538(2) 0.411(2) 0.2715(10) 0.066(5) Uani 1 1 d . .
H32A H 0.6162 0.4283 0.2874 0.080 Uiso 1 1 calc R U
N32A N 0.534(2) 0.379(2) 0.2137(10) 0.090(6) Uani 1 1 d . .
C33A C 0.409(4) 0.359(3) 0.2058(15) 0.112(10) Uani 1 1 d . .
H33A H 0.3818 0.3335 0.1687 0.135 Uiso 1 1 calc R U
C34A C 0.324(2) 0.384(2) 0.2650(13) 0.079(6) Uani 1 1 d . .
H34A H 0.2308 0.3798 0.2755 0.095 Uiso 1 1 calc R U
C35A C 0.647(4) 0.370(3) 0.1636(12) 0.118(12) Uani 1 1 d . .
H35A H 0.7251 0.3946 0.1804 0.142 Uiso 1 1 calc R U
C36A C 0.611(3) 0.455(3) 0.1014(13) 0.094(7) Uani 1 1 d . U
H36A H 0.5324 0.4310 0.0846 0.113 Uiso 1 1 calc R U
C37A C 0.729(5) 0.454(4) 0.046(2) 0.146(14) Uani 1 1 d D U
H37C H 0.6969 0.5020 0.0026 0.175 Uiso 1 1 calc R U
H37D H 0.8019 0.4912 0.0580 0.175 Uiso 1 1 calc R U
C38A C 0.782(8) 0.322(6) 0.040(3) 0.22(3) Uani 1 1 d D U
H38C H 0.8647 0.3203 0.0091 0.262 Uiso 1 1 calc R U
H38D H 0.7138 0.2924 0.0194 0.262 Uiso 1 1 calc R U
C39A C 0.816(4) 0.233(4) 0.1089(19) 0.142(15) Uani 1 1 d . .
H39C H 0.8469 0.1496 0.1015 0.170 Uiso 1 1 calc R U
H39D H 0.8879 0.2583 0.1291 0.170 Uiso 1 1 calc R U
C40A C 0.690(4) 0.238(4) 0.1544(17) 0.134(13) Uani 1 1 d . .
H40C H 0.7067 0.1831 0.1983 0.160 Uiso 1 1 calc R U
H40D H 0.6178 0.2120 0.1344 0.160 Uiso 1 1 calc R U
C41A C 0.500(2) 0.2057(18) 0.4363(11) 0.064(5) Uani 1 1 d . .
H41D H 0.5373 0.1356 0.4694 0.095 Uiso 1 1 calc R U
H41E H 0.5289 0.1914 0.3909 0.095 Uiso 1 1 calc R U
H41F H 0.4012 0.2179 0.4423 0.095 Uiso 1 1 calc R U
C51A C 0.7052(17) 0.1867(15) 0.5288(9) 0.047(4) Uani 1 1 d . .
H51C H 0.7448 0.2001 0.5683 0.057 Uiso 1 1 calc R U
H51D H 0.6297 0.1413 0.5456 0.057 Uiso 1 1 calc R U
N51A N 0.8081(16) 0.1124(11) 0.4920(7) 0.048(3) Uani 1 1 d . .
O51A O 0.9399(14) 0.0816(11) 0.2927(8) 0.070(3) Uani 1 1 d . .
H51E H 0.9375 0.1569 0.2818 0.105 Uiso 1 1 calc R U
N52A N 0.9874(15) 0.0631(13) 0.4279(7) 0.050(3) Uani 1 1 d . .
C52A C 0.9018(18) 0.1566(15) 0.4434(9) 0.049(4) Uani 1 1 d . .
H52A H 0.9045 0.2395 0.4244 0.059 Uiso 1 1 calc R U
C53A C 0.8383(18) -0.0110(14) 0.5049(9) 0.050(4) Uani 1 1 d . .
H53A H 0.7899 -0.0646 0.5364 0.060 Uiso 1 1 calc R U
C54A C 0.9501(19) -0.0445(14) 0.4647(9) 0.052(4) Uani 1 1 d . .
H54A H 0.9933 -0.1245 0.4624 0.062 Uiso 1 1 calc R U
C55A C 1.0990(18) 0.0723(14) 0.3750(9) 0.049(4) Uani 1 1 d . .
H55A H 1.1069 0.1599 0.3599 0.059 Uiso 1 1 calc R U
C56A C 1.0635(19) 0.0277(16) 0.3152(9) 0.052(4) Uani 1 1 d . .
H56A H 1.0604 -0.0608 0.3303 0.062 Uiso 1 1 calc R U
C57A C 1.181(2) 0.0406(19) 0.2599(11) 0.068(5) Uani 1 1 d . .
H57C H 1.1871 0.1273 0.2432 0.082 Uiso 1 1 calc R U
H57D H 1.1635 0.0063 0.2217 0.082 Uiso 1 1 calc R U
C58A C 1.315(3) -0.028(2) 0.2903(12) 0.079(7) Uani 1 1 d . .
H58C H 1.3093 -0.1156 0.3037 0.095 Uiso 1 1 calc R U
H58D H 1.3901 -0.0191 0.2552 0.095 Uiso 1 1 calc R U
C59A C 1.3459(17) 0.015(2) 0.3494(11) 0.062(5) Uani 1 1 d . .
H59C H 1.4312 -0.0324 0.3668 0.075 Uiso 1 1 calc R U
H59D H 1.3579 0.1013 0.3358 0.075 Uiso 1 1 calc R U
C60A C 1.237(2) 0.0035(18) 0.4019(10) 0.056(5) Uani 1 1 d . .
H60C H 1.2568 0.0368 0.4400 0.067 Uiso 1 1 calc R U
H60D H 1.2311 -0.0832 0.4184 0.067 Uiso 1 1 calc R U
C61A C 0.8249(18) 0.3975(17) 0.5342(10) 0.053(4) Uani 1 1 d . .
H61D H 0.8470 0.3139 0.5588 0.079 Uiso 1 1 calc R U
H61E H 0.8008 0.4519 0.5662 0.079 Uiso 1 1 calc R U
H61F H 0.9032 0.4200 0.5047 0.079 Uiso 1 1 calc R U

loop_
_atom_site_aniso_label
_atom_site_aniso_U_11
_atom_site_aniso_U_22
_atom_site_aniso_U_33
_atom_site_aniso_U_23
_atom_site_aniso_U_13
_atom_site_aniso_U_12
Br1 0.116(2) 0.0488(11) 0.1048(17) -0.0173(10) 0.0205(15) -0.0034(12)
Br2 0.0351(7) 0.0415(6) 0.0739(9) -0.0221(6) 0.0056(6) -0.0019(5)
Br3 0.0328(10) 0.0471(9) 0.0959(13) -0.0245(8) -0.0069(8) 0.0022(7)
C1 0.029(8) 0.043(8) 0.067(9) -0.020(7) 0.003(7) -0.014(6)
C2 0.029(7) 0.045(7) 0.056(7) -0.020(6) 0.003(6) 0.000(6)
C3 0.040(10) 0.046(9) 0.066(9) -0.023(7) -0.003(7) -0.009(7)
C4 0.028(8) 0.044(8) 0.069(9) -0.020(7) 0.005(7) -0.002(6)
C5 0.025(8) 0.049(8) 0.063(9) -0.023(7) 0.010(7) -0.008(6)
C6 0.019(8) 0.048(9) 0.069(9) -0.025(7) 0.004(7) -0.002(6)
C11 0.044(11) 0.039(8) 0.067(10) -0.018(7) 0.009(8) 0.008(7)
N11 0.028(7) 0.036(6) 0.065(7) -0.014(5) -0.004(6) -0.001(5)
O11 0.037(6) 0.066(7) 0.077(7) -0.027(6) -0.007(5) -0.008(5)
C12 0.028(9) 0.034(8) 0.079(10) -0.018(7) -0.003(8) 0.008(6)
N12 0.031(7) 0.029(6) 0.068(8) -0.015(5) 0.002(6) -0.003(5)
C13 0.048(11) 0.028(7) 0.073(10) -0.014(6) -0.002(8) -0.010(7)
C14 0.041(8) 0.037(7) 0.064(8) -0.013(6) 0.001(7) -0.009(6)
C15 0.036(8) 0.049(7) 0.055(7) -0.016(6) 0.011(6) -0.007(6)
C16 0.023(9) 0.056(10) 0.070(10) -0.016(8) 0.009(7) -0.010(7)
C17 0.060(10) 0.060(9) 0.068(9) -0.014(7) 0.001(8) 0.004(8)
C18 0.058(14) 0.076(14) 0.097(15) -0.033(11) 0.043(11) -0.028(11)
C19 0.055(13) 0.074(13) 0.084(13) -0.032(10) 0.005(10) -0.003(10)
C20 0.057(13) 0.054(10) 0.084(12) -0.024(9) -0.009(10) 0.001(9)
C21 0.066(13) 0.033(8) 0.077(11) -0.015(7) -0.004(9) -0.010(8)
C31 0.039(10) 0.042(8) 0.090(12) -0.017(8) -0.014(9) -0.011(7)
N31 0.056(11) 0.059(9) 0.076(9) -0.014(7) -0.012(8) -0.007(7)
O31 0.146(19) 0.079(11) 0.128(16) -0.037(10) -0.007(14) 0.001(11)
N32 0.109(19) 0.123(18) 0.074(12) -0.040(11) -0.022(12) -0.002(14)
C32 0.083(18) 0.065(12) 0.078(13) -0.020(10) -0.019(12) -0.004(11)
C33 0.12(2) 0.12(2) 0.069(13) -0.015(13) -0.022(15) -0.039(18)
C34 0.063(14) 0.104(17) 0.070(12) -0.013(11) -0.020(11) -0.020(12)
C35 0.10(2) 0.11(2) 0.082(15) -0.020(13) 0.025(14) -0.009(16)
C36 0.10(2) 0.15(3) 0.12(2) -0.08(2) 0.001(17) -0.017(19)
C37 0.153(18) 0.138(17) 0.154(18) -0.041(13) -0.006(13) -0.020(13)
C38 0.142(17) 0.136(16) 0.135(16) -0.047(12) -0.003(12) -0.013(12)
C39 0.09(2) 0.26(6) 0.11(2) 0.03(3) 0.03(2) -0.02(3)
C40 0.17(4) 0.13(3) 0.11(2) -0.014(19) -0.03(2) 0.01(3)
C41 0.039(11) 0.058(11) 0.101(14) -0.023(10) -0.009(10) -0.006(9)
N51 0.029(7) 0.036(6) 0.073(8) -0.016(6) 0.010(6) -0.009(5)
C51 0.036(10) 0.045(9) 0.069(10) -0.020(7) 0.015(8) -0.006(7)
O51 0.067(11) 0.130(15) 0.093(11) -0.028(10) 0.015(8) -0.051(10)
N52 0.048(9) 0.042(7) 0.068(8) -0.014(6) 0.010(7) -0.012(6)
C52 0.047(10) 0.033(7) 0.075(10) -0.014(7) 0.004(8) -0.007(7)
C53 0.052(11) 0.035(8) 0.087(12) -0.011(7) -0.001(9) -0.008(7)
C54 0.014(7) 0.040(8) 0.103(13) -0.034(8) 0.000(7) 0.004(5)
C55 0.066(13) 0.068(12) 0.067(10) -0.020(8) 0.008(9) -0.009(10)
C56 0.079(15) 0.050(10) 0.080(12) -0.019(8) 0.005(10) -0.019(9)
C57 0.13(3) 0.12(2) 0.070(13) -0.036(13) 0.013(14) -0.036(19)
C58 0.12(2) 0.13(2) 0.078(14) -0.054(14) 0.022(15) -0.023(18)
C59 0.11(2) 0.11(2) 0.098(17) -0.036(15) 0.002(16) -0.048(18)
C60 0.068(14) 0.099(16) 0.091(15) -0.028(12) -0.003(12) -0.018(12)
C61 0.044(10) 0.053(9) 0.077(11) -0.020(8) -0.016(8) -0.005(8)
Br1A 0.104(2) 0.0477(11) 0.1200(19) -0.0257(11) -0.0268(15) -0.0031(11)
Br2A 0.0386(10) 0.0444(9) 0.0932(12) -0.0253(8) -0.0112(9) 0.0032(7)
Br3A 0.255(7) 0.136(3) 0.132(3) -0.045(3) -0.035(4) -0.015(4)
C1A 0.025(8) 0.040(8) 0.057(8) -0.021(6) 0.007(6) 0.000(6)
C2A 0.037(9) 0.030(7) 0.056(8) -0.014(6) 0.005(7) 0.009(6)
C3A 0.017(7) 0.046(8) 0.073(10) -0.024(7) 0.002(6) 0.004(6)
C4A 0.040(9) 0.033(7) 0.067(9) -0.017(6) 0.000(7) -0.008(6)
C5A 0.030(9) 0.036(8) 0.069(9) -0.018(6) 0.005(7) 0.007(6)
C6A 0.036(9) 0.039(8) 0.059(9) -0.022(6) -0.003(7) 0.003(7)
N11A 0.036(8) 0.041(7) 0.073(8) -0.026(6) -0.003(6) 0.000(6)
C11A 0.034(9) 0.043(8) 0.062(9) -0.020(7) -0.005(7) -0.003(7)
O11A 0.062(11) 0.21(3) 0.110(14) -0.086(16) 0.006(10) -0.008(14)
N12A 0.063(10) 0.054(8) 0.064(8) -0.021(7) -0.015(7) 0.004(7)
C12A 0.040(9) 0.050(9) 0.061(9) -0.010(7) 0.001(7) -0.011(7)
C13A 0.050(11) 0.058(11) 0.094(14) -0.006(9) -0.009(10) -0.017(9)
C14A 0.029(8) 0.040(8) 0.085(12) -0.022(7) 0.005(8) 0.000(6)
C15A 0.11(2) 0.077(15) 0.079(14) -0.024(11) 0.005(14) -0.010(14)
C16A 0.14(3) 0.063(14) 0.12(2) -0.043(14) 0.07(2) -0.033(16)
C17A 0.157(19) 0.145(18) 0.147(17) -0.043(13) 0.005(13) -0.021(13)
C18A 0.141(17) 0.134(16) 0.120(15) -0.015(12) 0.001(12) -0.021(12)
C19A 0.130(15) 0.129(15) 0.118(14) -0.031(11) -0.029(12) -0.025(12)
C20A 0.16(4) 0.19(4) 0.072(16) -0.05(2) -0.01(2) 0.01(3)
C21A 0.025(8) 0.033(8) 0.084(11) -0.018(7) 0.006(7) 0.007(6)
C31A 0.037(10) 0.073(12) 0.069(10) -0.028(9) -0.008(8) 0.005(8)
N31A 0.049(11) 0.080(11) 0.091(11) -0.045(9) -0.013(9) 0.002(8)
O31A 0.21(3) 0.17(2) 0.093(14) -0.064(14) -0.034(16) 0.00(2)
C32A 0.048(12) 0.093(15) 0.064(10) -0.036(10) -0.004(9) -0.003(10)
N32A 0.067(13) 0.128(18) 0.080(12) -0.038(11) -0.013(10) -0.002(12)
C33A 0.12(3) 0.15(3) 0.090(17) -0.052(18) -0.017(17) -0.04(2)
C34A 0.057(13) 0.095(16) 0.101(16) -0.038(13) -0.024(12) -0.017(11)
C35A 0.11(2) 0.17(3) 0.064(13) -0.045(16) -0.019(14) 0.04(2)
C36A 0.108(13) 0.093(12) 0.084(11) -0.024(9) -0.001(10) -0.016(10)
C37A 0.156(18) 0.144(18) 0.142(17) -0.040(12) -0.014(13) -0.019(13)
C38A 0.22(3) 0.22(3) 0.21(3) -0.042(14) -0.007(14) -0.025(14)
C39A 0.10(2) 0.17(4) 0.12(2) -0.03(2) 0.01(2) 0.05(2)
C40A 0.15(3) 0.15(3) 0.11(2) -0.06(2) -0.02(2) 0.03(2)
C41A 0.049(12) 0.063(11) 0.091(13) -0.026(9) -0.012(10) -0.026(9)
C51A 0.022(8) 0.047(9) 0.070(10) -0.019(7) 0.005(7) 0.002(7)
N51A 0.045(9) 0.033(6) 0.066(8) -0.015(5) 0.006(6) -0.006(6)
O51A 0.066(8) 0.053(7) 0.098(9) -0.017(6) -0.018(7) -0.015(6)
N52A 0.039(9) 0.046(8) 0.070(8) -0.020(6) -0.005(7) -0.011(6)
C52A 0.033(9) 0.039(8) 0.076(10) -0.018(7) 0.009(8) -0.009(7)
C53A 0.035(9) 0.037(8) 0.079(10) -0.019(7) 0.003(8) -0.003(6)
C54A 0.049(11) 0.031(8) 0.075(11) -0.015(7) 0.005(8) -0.003(7)
C55A 0.037(9) 0.030(7) 0.078(10) -0.020(6) 0.005(8) 0.005(6)
C56A 0.040(10) 0.050(9) 0.067(10) -0.018(7) 0.007(8) -0.011(7)
C57A 0.067(14) 0.060(12) 0.078(12) -0.027(9) 0.015(10) -0.010(10)
C58A 0.063(14) 0.076(14) 0.090(14) -0.030(11) -0.009(11) 0.027(11)
C59A 0.014(7) 0.080(13) 0.100(14) -0.035(10) 0.009(8) -0.011(7)
C60A 0.047(12) 0.055(11) 0.071(11) -0.022(8) -0.008(9) -0.005(9)
C61A 0.030(9) 0.058(10) 0.076(10) -0.025(8) -0.012(8) -0.003(7)

loop_
_atom_type_symbol
_atom_type_description
_atom_type_scat_dispersion_real
_atom_type_scat_dispersion_imag
_atom_type_scat_source
C C 0.0181 0.0091 'International Tables Vol C Tables 4.2.6.8 and 6.1.1.4'
H H 0.0000 0.0000 'International Tables Vol C Tables 4.2.6.8 and 6.1.1.4'
Br Br -0.6763 1.2805 'International Tables Vol C Tables 4.2.6.8 and 6.1.1.4'
N N 0.0311 0.0180 'International Tables Vol C Tables 4.2.6.8 and 6.1.1.4'
O O 0.0492 0.0322 'International Tables Vol C Tables 4.2.6.8 and 6.1.1.4'

loop_
_geom_angle_atom_site_label_1
_geom_angle_atom_site_label_2
_geom_angle_atom_site_label_3
_geom_angle
C2 C1 C6 116.5(15)
C2 C1 C11 121.3(15)
C6 C1 C11 122.1(15)
C3 C2 C1 121.0(15)
C3 C2 C21 120.7(15)
C1 C2 C21 118.2(15)
C2 C3 C4 123.6(16)
C2 C3 C31 119.2(14)
C4 C3 C31 117.1(15)
C3 C4 C5 115.3(15)
C3 C4 C41 122.0(16)
C5 C4 C41 122.8(15)
C6 C5 C4 121.5(15)
C6 C5 C51 120.2(15)
C4 C5 C51 118.3(15)
C5 C6 C1 121.8(15)
C5 C6 C61 120.2(15)
C1 C6 C61 118.0(15)
N11 C11 C1 112.5(15)
N11 C11 H11A 109.1
C1 C11 H11A 109.1
N11 C11 H11B 109.1
C1 C11 H11B 109.1
H11A C11 H11B 107.8
C12 N11 C14 109.1(13)
C12 N11 C11 126.9(14)
C14 N11 C11 123.8(14)
C16 O11 H11 111.8
N11 C12 N12 108.1(14)
N11 C12 H12 126.0
N12 C12 H12 126.0
C12 N12 C13 108.4(14)
C12 N12 C15 125.9(14)
C13 N12 C15 125.5(13)
C14 C13 N12 107.5(14)
C14 C13 H13 126.2
N12 C13 H13 126.2
C13 C14 N11 106.8(14)
C13 C14 H14 126.6
N11 C14 H14 126.6
N12 C15 C16 109.3(14)
N12 C15 C20 114.0(15)
C16 C15 C20 111.5(15)
N12 C15 H15 107.2
C16 C15 H15 107.2
C20 C15 H15 107.2
O11 C16 C15 111.2(14)
O11 C16 C17 108.5(14)
C15 C16 C17 110.0(15)
O11 C16 H16 109.0
C15 C16 H16 109.0
C17 C16 H16 109.0
C16 C17 C18 108.2(17)
C16 C17 H17A 110.1
C18 C17 H17A 110.1
C16 C17 H17B 110.1
C18 C17 H17B 110.1
H17A C17 H17B 108.4
C19 C18 C17 110.4(17)
C19 C18 H18A 109.6
C17 C18 H18A 109.6
C19 C18 H18B 109.6
C17 C18 H18B 109.6
H18A C18 H18B 108.1
C18 C19 C20 109.5(19)
C18 C19 H19A 109.8
C20 C19 H19A 109.8
C18 C19 H19B 109.8
C20 C19 H19B 109.8
H19A C19 H19B 108.2
C15 C20 C19 112.1(18)
C15 C20 H20A 109.2
C19 C20 H20A 109.2
C15 C20 H20B 109.2
C19 C20 H20B 109.2
H20A C20 H20B 107.9
C2 C21 H21A 109.5
C2 C21 H21B 109.5
H21A C21 H21B 109.5
C2 C21 H21C 109.4
H21A C21 H21C 109.5
H21B C21 H21C 109.5
N31 C31 C3 110.9(15)
N31 C31 H31A 109.5
C3 C31 H31A 109.5
N31 C31 H31B 109.5
C3 C31 H31B 109.5
H31A C31 H31B 108.0
C34 N31 C32 109(2)
C34 N31 C31 127.5(19)
C32 N31 C31 123.7(16)
C36 O31 H31 101.3
C32 N32 C33 106(3)
C32 N32 C35 124(3)
C33 N32 C35 129(2)
N32 C32 N31 110(2)
N32 C32 H32 125.2
N31 C32 H32 125.2
C34 C33 N32 109(2)
C34 C33 H33 125.5
N32 C33 H33 125.5
C33 C34 N31 106(2)
C33 C34 H34 126.8
N31 C34 H34 126.8
C36 C35 N32 116(3)
C36 C35 C40 114(3)
N32 C35 C40 112(3)
C36 C35 H35 104.4
N32 C35 H35 104.4
C40 C35 H35 104.4
O31 C36 C35 112(2)
O31 C36 C37 121(3)
C35 C36 C37 107(3)
O31 C36 H36 105.0
C35 C36 H36 105.0
C37 C36 H36 105.0
C38 C37 C36 118(4)
C38 C37 H37A 107.7
C36 C37 H37A 107.7
C38 C37 H37B 107.7
C36 C37 H37B 107.7
H37A C37 H37B 107.1
C39 C38 C37 112(4)
C39 C38 H38A 109.1
C37 C38 H38A 109.1
C39 C38 H38B 109.1
C37 C38 H38B 109.1
H38A C38 H38B 107.9
C38 C39 C40 117(4)
C38 C39 H39A 108.0
C40 C39 H39A 108.0
C38 C39 H39B 108.0
C40 C39 H39B 108.0
H39A C39 H39B 107.2
C35 C40 C39 112(3)
C35 C40 H40A 109.1
C39 C40 H40A 109.1
C35 C40 H40B 109.1
C39 C40 H40B 109.1
H40A C40 H40B 107.9
C4 C41 H41A 109.5
C4 C41 H41B 109.5
H41A C41 H41B 109.5
C4 C41 H41C 109.5
H41A C41 H41C 109.5
H41B C41 H41C 109.5
C52 N51 C54 110.4(14)
C52 N51 C51 124.8(13)
C54 N51 C51 124.8(14)
N51 C51 C5 114.9(14)
N51 C51 H51A 108.5
C5 C51 H51A 108.5
N51 C51 H51B 108.5
C5 C51 H51B 108.5
H51A C51 H51B 107.5
C56 O51 H51 108.7
C52 N52 C53 110.9(16)
C52 N52 C55 122.6(15)
C53 N52 C55 126.5(16)
N52 C52 N51 105.8(14)
N52 C52 H52 127.1
N51 C52 H52 127.1
N52 C53 C54 108.2(15)
N52 C53 H53 125.9
C54 C53 H53 125.9
C53 C54 N51 104.5(14)
C53 C54 H54 127.8
N51 C54 H54 127.8
N52 C55 C56 110.3(18)
N52 C55 C60 106.7(18)
C56 C55 C60 114.8(19)
N52 C55 H55 108.3
C56 C55 H55 108.3
C60 C55 H55 108.3
O51 C56 C55 112.7(17)
O51 C56 C57 103.1(18)
C55 C56 C57 113(2)
O51 C56 H56 109.4
C55 C56 H56 109.4
C57 C56 H56 109.4
C56 C57 C58 106(2)
C56 C57 H57A 110.5
C58 C57 H57A 110.5
C56 C57 H57B 110.5
C58 C57 H57B 110.5
H57A C57 H57B 108.7
C59 C58 C57 114(2)
C59 C58 H58A 108.7
C57 C58 H58A 108.7
C59 C58 H58B 108.7
C57 C58 H58B 108.7
H58A C58 H58B 107.6
C58 C59 C60 109(2)
C58 C59 H59A 110.0
C60 C59 H59A 110.0
C58 C59 H59B 110.0
C60 C59 H59B 110.0
H59A C59 H59B 108.4
C55 C60 C59 108(2)
C55 C60 H60A 110.1
C59 C60 H60A 110.1
C55 C60 H60B 110.1
C59 C60 H60B 110.1
H60A C60 H60B 108.4
C6 C61 H61A 109.5
C6 C61 H61B 109.5
H61A C61 H61B 109.5
C6 C61 H61C 109.5
H61A C61 H61C 109.5
H61B C61 H61C 109.5
C2A C1A C6A 122.8(14)
C2A C1A C11A 119.5(13)
C6A C1A C11A 117.7(14)
C1A C2A C3A 120.2(13)
C1A C2A C21A 120.7(14)
C3A C2A C21A 119.1(15)
C2A C3A C4A 118.7(14)
C2A C3A C31A 122.5(15)
C4A C3A C31A 118.8(15)
C5A C4A C3A 118.6(14)
C5A C4A C41A 121.5(15)
C3A C4A C41A 119.9(15)
C4A C5A C6A 123.6(15)
C4A C5A C51A 119.7(15)
C6A C5A C51A 116.7(15)
C5A C6A C1A 115.6(15)
C5A C6A C61A 123.7(15)
C1A C6A C61A 120.7(15)
C12A N11A C14A 107.6(15)
C12A N11A C11A 125.2(14)
C14A N11A C11A 126.7(14)
N11A C11A C1A 113.3(12)
N11A C11A H11C 108.9
C1A C11A H11C 108.9
N11A C11A H11D 108.9
C1A C11A H11D 108.9
H11C C11A H11D 107.7
C16A O11A H11E 121.2
C12A N12A C13A 107.7(17)
C12A N12A C15A 125.5(18)
C13A N12A C15A 126.7(19)
N12A C12A N11A 109.1(16)
N12A C12A H12A 125.4
N11A C12A H12A 125.4
C14A C13A N12A 108.3(17)
C14A C13A H13A 125.9
N12A C13A H13A 125.9
C13A C14A N11A 107.2(16)
C13A C14A H14A 126.4
N11A C14A H14A 126.4
C20A C15A N12A 113(3)
C20A C15A C16A 127(3)
N12A C15A C16A 108(2)
C20A C15A H15A 101.1
N12A C15A H15A 101.1
C16A C15A H15A 101.1
O11A C16A C15A 120(2)
O11A C16A C17A 111(3)
C15A C16A C17A 105(3)
O11A C16A H16A 106.9
C15A C16A H16A 106.9
C17A C16A H16A 106.9
C18A C17A C16A 116(4)
C18A C17A H17C 108.3
C16A C17A H17C 108.3
C18A C17A H17D 108.3
C16A C17A H17D 108.3
H17C C17A H17D 107.4
C17A C18A C19A 121(4)
C17A C18A H18C 107.2
C19A C18A H18C 107.2
C17A C18A H18D 107.2
C19A C18A H18D 107.2
H18C C18A H18D 106.8
C18A C19A C20A 117(3)
C18A C19A H19C 108.0
C20A C19A H19C 108.0
C18A C19A H19D 108.0
C20A C19A H19D 108.0
H19C C19A H19D 107.2
C15A C20A C19A 111(3)
C15A C20A H20C 109.4
C19A C20A H20C 109.4
C15A C20A H20D 109.4
C19A C20A H20D 109.4
H20C C20A H20D 108.0
C2A C21A H21D 109.5
C2A C21A H21E 109.5
H21D C21A H21E 109.5
C2A C21A H21F 109.5
H21D C21A H21F 109.5
H21E C21A H21F 109.5
N31A C31A C3A 111.8(15)
N31A C31A H31C 109.3
C3A C31A H31C 109.3
N31A C31A H31D 109.3
C3A C31A H31D 109.3
H31C C31A H31D 107.9
C32A N31A C34A 110.2(18)
C32A N31A C31A 130.6(17)
C34A N31A C31A 119.2(18)
C36A O31A H31E 102.4
N31A C32A N32A 110(2)
N31A C32A H32A 125.2
N32A C32A H32A 125.2
C32A N32A C33A 111(2)
C32A N32A C35A 124(2)
C33A N32A C35A 124(2)
N32A C33A C34A 107(2)
N32A C33A H33A 126.5
C34A C33A H33A 126.5
N31A C34A C33A 102(2)
N31A C34A H34A 129.1
C33A C34A H34A 129.1
C36A C35A N32A 109(2)
C36A C35A C40A 113(2)
N32A C35A C40A 111(3)
C36A C35A H35A 108.0
N32A C35A H35A 108.0
C40A C35A H35A 108.0
O31A C36A C35A 110(2)
O31A C36A C37A 109(3)
C35A C36A C37A 112(3)
O31A C36A H36A 108.5
C35A C36A H36A 108.5
C37A C36A H36A 108.5
C38A C37A C36A 108(4)
C38A C37A H37C 110.0
C36A C37A H37C 110.0
C38A C37A H37D 110.0
C36A C37A H37D 110.0
H37C C37A H37D 108.4
C37A C38A C39A 114(5)
C37A C38A H38C 108.6
C39A C38A H38C 108.6
C37A C38A H38D 108.6
C39A C38A H38D 108.6
H38C C38A H38D 107.6
C40A C39A C38A 108(4)
C40A C39A H39C 110.2
C38A C39A H39C 110.2
C40A C39A H39D 110.2
C38A C39A H39D 110.2
H39C C39A H39D 108.5
C39A C40A C35A 107(4)
C39A C40A H40C 110.2
C35A C40A H40C 110.2
C39A C40A H40D 110.2
C35A C40A H40D 110.2
H40C C40A H40D 108.5
C4A C41A H41D 109.5
C4A C41A H41E 109.5
H41D C41A H41E 109.5
C4A C41A H41F 109.5
H41D C41A H41F 109.5
H41E C41A H41F 109.5
N51A C51A C5A 113.8(15)
N51A C51A H51C 108.8
C5A C51A H51C 108.8
N51A C51A H51D 108.8
C5A C51A H51D 108.8
H51C C51A H51D 107.7
C52A N51A C53A 108.0(14)
C52A N51A C51A 125.1(14)
C53A N51A C51A 126.5(15)
C56A O51A H51E 109.5
C52A N52A C54A 110.1(15)
C52A N52A C55A 124.4(14)
C54A N52A C55A 125.3(14)
N52A C52A N51A 107.7(14)
N52A C52A H52A 126.1
N51A C52A H52A 126.1
C54A C53A N51A 108.4(15)
C54A C53A H53A 125.8
N51A C53A H53A 125.8
C53A C54A N52A 105.7(14)
C53A C54A H54A 127.1
N52A C54A H54A 127.1
N52A C55A C56A 109.1(14)
N52A C55A C60A 111.8(15)
C56A C55A C60A 112.4(14)
N52A C55A H55A 107.8
C56A C55A H55A 107.8
C60A C55A H55A 107.8
O51A C56A C55A 113.8(15)
O51A C56A C57A 113.3(17)
C55A C56A C57A 108.1(15)
O51A C56A H56A 107.1
C55A C56A H56A 107.1
C57A C56A H56A 107.1
C56A C57A C58A 108.8(18)
C56A C57A H57C 109.9
C58A C57A H57C 109.9
C56A C57A H57D 109.9
C58A C57A H57D 109.9
H57C C57A H57D 108.3
C59A C58A C57A 113.3(17)
C59A C58A H58C 108.9
C57A C58A H58C 108.9
C59A C58A H58D 108.9
C57A C58A H58D 108.9
H58C C58A H58D 107.7
C60A C59A C58A 110.3(18)
C60A C59A H59C 109.6
C58A C59A H59C 109.6
C60A C59A H59D 109.6
C58A C59A H59D 109.6
H59C C59A H59D 108.1
C59A C60A C55A 111.0(16)
C59A C60A H60C 109.4
C55A C60A H60C 109.4
C59A C60A H60D 109.4
C55A C60A H60D 109.4
H60C C60A H60D 108.0
C6A C61A H61D 109.5
C6A C61A H61E 109.5
H61D C61A H61E 109.5
C6A C61A H61F 109.5
H61D C61A H61F 109.5
H61E C61A H61F 109.5

loop_
_geom_bond_atom_site_label_1
_geom_bond_atom_site_label_2
_geom_bond_distance
C1 C2 1.41(2)
C1 C6 1.43(2)
C1 C11 1.50(2)
C2 C3 1.36(2)
C2 C21 1.50(2)
C3 C4 1.41(2)
C3 C31 1.54(2)
C4 C5 1.43(2)
C4 C41 1.47(3)
C5 C6 1.37(2)
C5 C51 1.50(2)
C6 C61 1.57(2)
C11 N11 1.48(2)
C11 H11A 0.9900
C11 H11B 0.9900
N11 C12 1.30(2)
N11 C14 1.40(2)
O11 C16 1.40(2)
O11 H11 0.8400
C12 N12 1.32(2)
C12 H12 0.9500
N12 C13 1.39(2)
N12 C15 1.48(2)
C13 C14 1.29(2)
C13 H13 0.9500
C14 H14 0.9500
C15 C16 1.49(3)
C15 C20 1.48(3)
C15 H15 1.0000
C16 C17 1.60(3)
C16 H16 1.0000
C17 C18 1.60(3)
C17 H17A 0.9900
C17 H17B 0.9900
C18 C19 1.50(3)
C18 H18A 0.9900
C18 H18B 0.9900
C19 C20 1.53(3)
C19 H19A 0.9900
C19 H19B 0.9900
C20 H20A 0.9900
C20 H20B 0.9900
C21 H21A 0.9800
C21 H21B 0.9800
C21 H21C 0.9800
C31 N31 1.53(3)
C31 H31A 0.9900
C31 H31B 0.9900
N31 C34 1.32(3)
N31 C32 1.33(3)
O31 C36 1.36(4)
O31 H31 0.8300
N32 C32 1.29(3)
N32 C33 1.36(4)
N32 C35 1.50(4)
C32 H32 0.9500
C33 C34 1.32(4)
C33 H33 0.9500
C34 H34 0.9500
C35 C36 1.39(5)
C35 C40 1.50(4)
C35 H35 1.0000
C36 C37 1.59(5)
C36 H36 1.0000
C37 C38 1.41(6)
C37 H37A 0.9900
C37 H37B 0.9900
C38 C39 1.26(5)
C38 H38A 0.9900
C38 H38B 0.9900
C39 C40 1.61(5)
C39 H39A 0.9900
C39 H39B 0.9900
C40 H40A 0.9900
C40 H40B 0.9900
C41 H41A 0.9800
C41 H41B 0.9800
C41 H41C 0.9800
N51 C52 1.36(2)
N51 C54 1.40(2)
N51 C51 1.46(2)
C51 H51A 0.9900
C51 H51B 0.9900
O51 C56 1.49(3)
O51 H51 0.8301
N52 C52 1.34(2)
N52 C53 1.35(2)
N52 C55 1.48(3)
C52 H52 0.9500
C53 C54 1.38(3)
C53 H53 0.9500
C54 H54 0.9500
C55 C56 1.48(3)
C55 C60 1.52(3)
C55 H55 1.0000
C56 C57 1.59(3)
C56 H56 1.0000
C57 C58 1.58(4)
C57 H57A 0.9900
C57 H57B 0.9900
C58 C59 1.58(5)
C58 H58A 0.9900
C58 H58B 0.9900
C59 C60 1.61(4)
C59 H59A 0.9900
C59 H59B 0.9900
C60 H60A 0.9900
C60 H60B 0.9900
C61 H61A 0.9800
C61 H61B 0.9800
C61 H61C 0.9800
C1A C2A 1.37(2)
C1A C6A 1.42(2)
C1A C11A 1.56(2)
C2A C3A 1.40(2)
C2A C21A 1.57(2)
C3A C4A 1.45(2)
C3A C31A 1.51(2)
C4A C5A 1.37(2)
C4A C41A 1.50(2)
C5A C6A 1.40(2)
C5A C51A 1.52(2)
C6A C61A 1.50(2)
N11A C12A 1.33(2)
N11A C14A 1.35(2)
N11A C11A 1.44(2)
C11A H11C 0.9900
C11A H11D 0.9900
O11A C16A 1.32(4)
O11A H11E 0.8299
N12A C12A 1.30(2)
N12A C13A 1.36(3)
N12A C15A 1.49(3)
C12A H12A 0.9500
C13A C14A 1.32(3)
C13A H13A 0.9500
C14A H14A 0.9500
C15A C20A 1.43(5)
C15A C16A 1.53(5)
C15A H15A 1.0000
C16A C17A 1.66(5)
C16A H16A 1.0000
C17A C18A 1.46(6)
C17A H17C 0.9900
C17A H17D 0.9900
C18A C19A 1.30(5)
C18A H18C 0.9900
C18A H18D 0.9900
C19A C20A 1.60(5)
C19A H19C 0.9900
C19A H19D 0.9900
C20A H20C 0.9900
C20A H20D 0.9900
C21A H21D 0.9800
C21A H21E 0.9800
C21A H21F 0.9800
C31A N31A 1.45(2)
C31A H31C 0.9900
C31A H31D 0.9900
N31A C32A 1.31(3)
N31A C34A 1.45(2)
O31A C36A 1.41(3)
O31A H31E 0.8300
C32A N32A 1.32(3)
C32A H32A 0.9500
N32A C33A 1.36(4)
N32A C35A 1.46(4)
C33A C34A 1.45(4)
C33A H33A 0.9500
C34A H34A 0.9500
C35A C36A 1.47(4)
C35A C40A 1.54(5)
C35A H35A 1.0000
C36A C37A 1.55(5)
C36A H36A 1.0000
C37A C38A 1.54(7)
C37A H37C 0.9900
C37A H37D 0.9900
C38A C39A 1.58(7)
C38A H38C 0.9900
C38A H38D 0.9900
C39A C40A 1.49(5)
C39A H39C 0.9900
C39A H39D 0.9900
C40A H40C 0.9900
C40A H40D 0.9900
C41A H41D 0.9800
C41A H41E 0.9800
C41A H41F 0.9800
C51A N51A 1.47(2)
C51A H51C 0.9900
C51A H51D 0.9900
N51A C52A 1.38(2)
N51A C53A 1.37(2)
O51A C56A 1.37(2)
O51A H51E 0.8400
N52A C52A 1.32(2)
N52A C54A 1.39(2)
N52A C55A 1.48(2)
C52A H52A 0.9500
C53A C54A 1.37(3)
C53A H53A 0.9500
C54A H54A 0.9500
C55A C56A 1.52(2)
C55A C60A 1.57(3)
C55A H55A 1.0000
C56A C57A 1.55(3)
C56A H56A 1.0000
C57A C58A 1.56(3)
C57A H57C 0.9900
C57A H57D 0.9900
C58A C59A 1.48(3)
C58A H58C 0.9900
C58A H58D 0.9900
C59A C60A 1.45(3)
C59A H59C 0.9900
C59A H59D 0.9900
C60A H60C 0.9900
C60A H60D 0.9900
C61A H61D 0.9800
C61A H61E 0.9800
C61A H61F 0.9800

loop_
_geom_hbond_atom_site_label_D
_geom_hbond_atom_site_label_H
_geom_hbond_atom_site_label_A
_geom_hbond_distance_DH
_geom_hbond_distance_HA
_geom_hbond_distance_DA
_geom_hbond_angle_DHA
O11 H11 Br2 0.84 2.49 3.328(12) 179.9
O31 H31 Br1 0.83 2.46 3.29(2) 179.5
O51 H51 Br3 0.83 2.52 3.346(18) 178.8
O11A H11E Br2A 0.83 2.42 3.25(2) 179.1
O31A H31E Br3A 0.83 2.40 3.23(3) 179.5
O51A H51E Br1A 0.84 2.47 3.290(13) 167.4

loop_
_geom_torsion_atom_site_label_1
_geom_torsion_atom_site_label_2
_geom_torsion_atom_site_label_3
_geom_torsion_atom_site_label_4
_geom_torsion
C6 C1 C2 C3 4(2)
C11 C1 C2 C3 -174.1(16)
C6 C1 C2 C21 -172.7(16)
C11 C1 C2 C21 9(2)
C1 C2 C3 C4 2(3)
C21 C2 C3 C4 178.4(17)
C1 C2 C3 C31 177.9(16)
C21 C2 C3 C31 -6(3)
C2 C3 C4 C5 -6(3)
C31 C3 C4 C5 177.7(16)
C2 C3 C4 C41 173.8(18)
C31 C3 C4 C41 -2(3)
C3 C4 C5 C6 5(2)
C41 C4 C5 C6 -175.1(18)
C3 C4 C5 C51 -175.7(15)
C41 C4 C5 C51 4(2)
C4 C5 C6 C1 1(2)
C51 C5 C6 C1 -178.8(15)
C4 C5 C6 C61 -178.1(16)
C51 C5 C6 C61 3(2)
C2 C1 C6 C5 -5(2)
C11 C1 C6 C5 172.9(16)
C2 C1 C6 C61 173.7(15)
C11 C1 C6 C61 -8(2)
C2 C1 C11 N11 -86(2)
C6 C1 C11 N11 95.9(19)
C1 C11 N11 C12 -37(2)
C1 C11 N11 C14 149.5(15)
C14 N11 C12 N12 0.0(18)
C11 N11 C12 N12 -174.3(15)
N11 C12 N12 C13 -1.4(18)
N11 C12 N12 C15 -176.0(14)
C12 N12 C13 C14 2.4(19)
C15 N12 C13 C14 177.1(15)
N12 C13 C14 N11 -2.3(18)
C12 N11 C14 C13 1.6(19)
C11 N11 C14 C13 176.1(15)
C12 N12 C15 C16 -122.9(17)
C13 N12 C15 C16 63(2)
C12 N12 C15 C20 111.5(19)
C13 N12 C15 C20 -62(2)
N12 C15 C16 O11 54.7(18)
C20 C15 C16 O11 -178.3(15)
N12 C15 C16 C17 174.9(14)
C20 C15 C16 C17 -58(2)
O11 C16 C17 C18 176.5(16)
C15 C16 C17 C18 55(2)
C16 C17 C18 C19 -56(2)
C17 C18 C19 C20 58(2)
N12 C15 C20 C19 -174.5(16)
C16 C15 C20 C19 61(2)
C18 C19 C20 C15 -61(2)
C2 C3 C31 N31 73(2)
C4 C3 C31 N31 -111.0(17)
C3 C31 N31 C34 -157(2)
C3 C31 N31 C32 26(2)
C33 N32 C32 N31 0(3)
C35 N32 C32 N31 172(2)
C34 N31 C32 N32 1(3)
C31 N31 C32 N32 178.4(19)
C32 N32 C33 C34 0(3)
C35 N32 C33 C34 -172(3)
N32 C33 C34 N31 0(3)
C32 N31 C34 C33 -1(3)
C31 N31 C34 C33 -178(2)
C32 N32 C35 C36 -87(4)
C33 N32 C35 C36 84(4)
C32 N32 C35 C40 139(3)
C33 N32 C35 C40 -49(5)
N32 C35 C36 O31 43(4)
C40 C35 C36 O31 176(3)
N32 C35 C36 C37 178(3)
C40 C35 C36 C37 -49(4)
O31 C36 C37 C38 -176(4)
C35 C36 C37 C38 54(5)
C36 C37 C38 C39 -52(6)
C37 C38 C39 C40 45(7)
C36 C35 C40 C39 46(5)
N32 C35 C40 C39 180(4)
C38 C39 C40 C35 -43(7)
C52 N51 C51 C5 39(2)
C54 N51 C51 C5 -139.5(15)
C6 C5 C51 N51 -127.6(17)
C4 C5 C51 N51 53(2)
C53 N52 C52 N51 -2(2)
C55 N52 C52 N51 178.8(17)
C54 N51 C52 N52 -1(2)
C51 N51 C52 N52 -179.8(15)
C52 N52 C53 C54 4(2)
C55 N52 C53 C54 -176.5(18)
N52 C53 C54 N51 -4.6(19)
C52 N51 C54 C53 3.6(19)
C51 N51 C54 C53 -177.8(16)
C52 N52 C55 C56 58(3)
C53 N52 C55 C56 -121(2)
C52 N52 C55 C60 -67(2)
C53 N52 C55 C60 113(2)
N52 C55 C56 O51 63(2)
C60 C55 C56 O51 -176.7(18)
N52 C55 C56 C57 179.0(18)
C60 C55 C56 C57 -61(2)
O51 C56 C57 C58 176(2)
C55 C56 C57 C58 54(3)
C56 C57 C58 C59 -55(3)
C57 C58 C59 C60 58(3)
N52 C55 C60 C59 -179(2)
C56 C55 C60 C59 59(3)
C58 C59 C60 C55 -55(3)
C6A C1A C2A C3A -5(2)
C11A C1A C2A C3A 174.4(14)
C6A C1A C2A C21A 172.8(15)
C11A C1A C2A C21A -8(2)
C1A C2A C3A C4A 3(2)
C21A C2A C3A C4A -174.8(15)
C1A C2A C3A C31A -177.5(15)
C21A C2A C3A C31A 5(2)
C2A C3A C4A C5A 3(2)
C31A C3A C4A C5A -176.5(16)
C2A C3A C4A C41A -178.2(16)
C31A C3A C4A C41A 2(2)
C3A C4A C5A C6A -8(3)
C41A C4A C5A C6A 173.8(17)
C3A C4A C5A C51A 173.8(15)
C41A C4A C5A C51A -5(3)
C4A C5A C6A C1A 6(2)
C51A C5A C6A C1A -175.7(14)
C4A C5A C6A C61A -175.3(17)
C51A C5A C6A C61A 3(2)
C2A C1A C6A C5A 1(2)
C11A C1A C6A C5A -178.5(14)
C2A C1A C6A C61A -178.3(16)
C11A C1A C6A C61A 2(2)
C12A N11A C11A C1A -41(2)
C14A N11A C11A C1A 147.4(16)
C2A C1A C11A N11A -55(2)
C6A C1A C11A N11A 124.7(15)
C13A N12A C12A N11A 1(2)
C15A N12A C12A N11A -177(2)
C14A N11A C12A N12A -2(2)
C11A N11A C12A N12A -174.8(15)
C12A N12A C13A C14A 1(2)
C15A N12A C13A C14A 179(2)
N12A C13A C14A N11A -2(2)
C12A N11A C14A C13A 3(2)
C11A N11A C14A C13A 175.1(17)
C12A N12A C15A C20A 103(3)
C13A N12A C15A C20A -75(4)
C12A N12A C15A C16A -110(2)
C13A N12A C15A C16A 72(3)
C20A C15A C16A O11A -157(3)
N12A C15A C16A O11A 62(3)
C20A C15A C16A C17A -32(4)
N12A C15A C16A C17A -173(2)
O11A C16A C17A C18A 164(4)
C15A C16A C17A C18A 34(4)
C16A C17A C18A C19A -46(6)
C17A C18A C19A C20A 45(6)
N12A C15A C20A C19A 171(3)
C16A C15A C20A C19A 32(5)
C18A C19A C20A C15A -35(5)
C2A C3A C31A N31A 101(2)
C4A C3A C31A N31A -79(2)
C3A C31A N31A C32A -18(3)
C3A C31A N31A C34A 160.9(19)
C34A N31A C32A N32A 0(3)
C31A N31A C32A N32A 179(2)
N31A C32A N32A C33A -1(3)
N31A C32A N32A C35A 177(3)
C32A N32A C33A C34A 1(4)
C35A N32A C33A C34A -177(3)
C32A N31A C34A C33A 0(3)
C31A N31A C34A C33A -178(2)
N32A C33A C34A N31A -1(3)
C32A N32A C35A C36A -119(3)
C33A N32A C35A C36A 59(4)
C32A N32A C35A C40A 116(3)
C33A N32A C35A C40A -66(4)
N32A C35A C36A O31A 56(4)
C40A C35A C36A O31A 180(3)
N32A C35A C36A C37A 178(3)
C40A C35A C36A C37A -59(4)
O31A C36A C37A C38A 172(4)
C35A C36A C37A C38A 50(5)
C36A C37A C38A C39A -51(6)
C37A C38A C39A C40A 58(6)
C38A C39A C40A C35A -60(5)
C36A C35A C40A C39A 64(4)
N32A C35A C40A C39A -173(3)
C4A C5A C51A N51A 83(2)
C6A C5A C51A N51A -96.2(18)
C5A C51A N51A C52A 35(2)
C5A C51A N51A C53A -153.2(17)
C54A N52A C52A N51A 1(2)
C55A N52A C52A N51A 176.5(14)
C53A N51A C52A N52A -1(2)
C51A N51A C52A N52A 172.1(15)
C52A N51A C53A C54A 0(2)
C51A N51A C53A C54A -172.9(16)
N51A C53A C54A N52A 1(2)
C52A N52A C54A C53A -1(2)
C55A N52A C54A C53A -176.5(16)
C52A N52A C55A C56A -106.9(18)
C54A N52A C55A C56A 67(2)
C52A N52A C55A C60A 128.2(17)
C54A N52A C55A C60A -57(2)
N52A C55A C56A O51A 52.1(19)
C60A C55A C56A O51A 176.7(15)
N52A C55A C56A C57A 178.9(14)
C60A C55A C56A C57A -56(2)
O51A C56A C57A C58A -177.7(17)
C55A C56A C57A C58A 55(2)
C56A C57A C58A C59A -58(3)
C57A C58A C59A C60A 58(3)
C58A C59A C60A C55A -56(2)
N52A C55A C60A C59A -179.0(15)
C56A C55A C60A C59A 58(2)
